data_7220814
loop_
_publ_author_name
'Dong, Ruo Ting'
'Ma, Zhao Ying'
'Chen, Li Xin'
'Huang, Lan Fen'
'Li, Qian Hong'
'Hu, Ming Yuan'
'Shen, Mo Yuan'
'Li, Chu Wen'
'Deng, Hong'

_publ_section_title
;
 Zinc and cadmium metal-directed coordination polymers: in situ flexible
 tetrazole ligand synthesis, structures, and properties
;
_journal_issue 30
_journal_name_full CrystEngComm
_journal_page_first 5814
_journal_paper_doi 10.1039/C5CE00939A
_journal_volume 17
_journal_year 2015
_chemical_formula_moiety 'C6 H7 Cd2 N13 O'
_chemical_formula_sum 'C6 H7 Cd2 N13 O'
_chemical_formula_weight 502.07
_chemical_name_systematic
;
?
;
_space_group_IT_number 14
_symmetry_cell_setting monoclinic
_symmetry_space_group_name_Hall '-P 2yn'
_symmetry_space_group_name_H-M 'P 1 21/n 1'
_atom_sites_solution_hydrogens geom
_atom_sites_solution_primary direct
_atom_sites_solution_secondary difmap
_audit_creation_method SHELXL-97
_audit_update_record
;
2012-09-16 deposited with the CCDC.
2015-06-22 downloaded from the CCDC.
;
_cell_angle_alpha 90.00
_cell_angle_beta 101.9580(10)
_cell_angle_gamma 90.00
_cell_formula_units_Z 4
_cell_length_a 9.8747(8)
_cell_length_b 6.7895(6)
_cell_length_c 17.9044(15)
_cell_measurement_temperature 296(2)
_cell_volume 1174.34(17)
_computing_cell_refinement 'Apex2 (Bruker, 2008)'
_computing_data_collection 'Apex2 (Bruker, 2008)'
_computing_data_reduction 'Apex2 (Bruker, 2008)'
_computing_molecular_graphics SHELXL-97
_computing_publication_material SHELXL-97
_computing_structure_refinement 'SHELXL-97 (Sheldrick, 2008)'
_computing_structure_solution 'SHELXS-97 (Sheldrick, 2008)'
_diffrn_ambient_temperature 296(2)
_diffrn_measured_fraction_theta_full 0.995
_diffrn_measured_fraction_theta_max 0.995
_diffrn_measurement_device_type 'Bruker AXS SMART APEX CCD diffractometer'
_diffrn_measurement_method '\w scans'
_diffrn_radiation_monochromator graphite
_diffrn_radiation_source 'fine-focus sealed tube'
_diffrn_radiation_type MoK\a
_diffrn_radiation_wavelength 0.71073
_diffrn_reflns_av_R_equivalents 0.0395
_diffrn_reflns_av_sigmaI/netI 0.0485
_diffrn_reflns_limit_h_max 11
_diffrn_reflns_limit_h_min -11
_diffrn_reflns_limit_k_max 8
_diffrn_reflns_limit_k_min -7
_diffrn_reflns_limit_l_max 16
_diffrn_reflns_limit_l_min -21
_diffrn_reflns_number 5401
_diffrn_reflns_theta_full 25.20
_diffrn_reflns_theta_max 25.20
_diffrn_reflns_theta_min 2.19
_exptl_absorpt_coefficient_mu 3.652
_exptl_absorpt_correction_T_max 0.334
_exptl_absorpt_correction_T_min 0.253
_exptl_absorpt_correction_type multi-scan
_exptl_absorpt_process_details 'Apex2 (Bruker, 2008)'
_exptl_crystal_colour yellow
_exptl_crystal_density_diffrn 2.840
_exptl_crystal_density_method 'not measured'
_exptl_crystal_description prismy
_exptl_crystal_F_000 952
_exptl_crystal_size_max 0.4
_exptl_crystal_size_mid 0.4
_exptl_crystal_size_min 0.3
_refine_diff_density_max 2.014
_refine_diff_density_min -1.593
_refine_diff_density_rms 0.254
_refine_ls_extinction_coef 0.0011(3)
_refine_ls_extinction_expression Fc^*^=kFc[1+0.001xFc^2^\l^3^/sin(2\q)]^-1/4^
_refine_ls_extinction_method SHELXL
_refine_ls_goodness_of_fit_ref 1.105
_refine_ls_hydrogen_treatment mixed
_refine_ls_matrix_type full
_refine_ls_number_parameters 204
_refine_ls_number_reflns 2099
_refine_ls_number_restraints 1
_refine_ls_restrained_S_all 1.105
_refine_ls_R_factor_all 0.0630
_refine_ls_R_factor_gt 0.0488
_refine_ls_shift/su_max 0.000
_refine_ls_shift/su_mean 0.000
_refine_ls_structure_factor_coef Fsqd
_refine_ls_weighting_details 'calc w=1/[\s^2^(Fo^2^)+(0.0243P)^2^+25.0525P] where P=(Fo^2^+2Fc^2^)/3'
_refine_ls_weighting_scheme calc
_refine_ls_wR_factor_gt 0.1028
_refine_ls_wR_factor_ref 0.1183
_reflns_number_gt 1692
_reflns_number_total 2109
_reflns_threshold_expression >2sigma(I)
_cod_data_source_file c5ce00939a2.cif
_cod_data_source_block v6
_cod_depositor_comments 'Adding full bibliography for 7220813--7220819.cif.'
_cod_original_sg_symbol_Hall -p2yn
_cod_original_sg_symbol_H-M p21/n
_cod_database_code 7220814

loop_
_symmetry_equiv_pos_as_xyz
'x, y, z'
'-x+1/2, y+1/2, -z+1/2'
'-x, -y, -z'
'x-1/2, -y-1/2, z-1/2'

loop_
_atom_site_label
_atom_site_type_symbol
_atom_site_fract_x
_atom_site_fract_y
_atom_site_fract_z
_atom_site_U_iso_or_equiv
_atom_site_adp_type
_atom_site_occupancy
_atom_site_symmetry_multiplicity
_atom_site_calc_flag
_atom_site_refinement_flags
C1 C 0.6262(10) -0.0637(15) 0.9201(5) 0.026(2) Uani 1 1 d .
C2 C 0.4843(11) -0.0515(16) 0.8699(6) 0.034(3) Uani 1 1 d .
H2A H 0.4655 -0.1685 0.8384 0.040 Uiso 1 1 calc R
H2B H 0.4147 -0.0413 0.9008 0.040 Uiso 1 1 calc R
C3 C 0.5768(12) 0.3158(16) 0.7344(6) 0.034(3) Uani 1 1 d .
C4 C 0.5587(12) 0.1095(16) 0.7620(6) 0.033(3) Uani 1 1 d .
H4A H 0.5093 0.0290 0.7205 0.039 Uiso 1 1 calc R
H4B H 0.6483 0.0496 0.7816 0.039 Uiso 1 1 calc R
C5 C 0.3139(11) 0.3506(17) 0.8534(6) 0.033(3) Uani 1 1 d .
C6 C 0.3406(12) 0.2050(19) 0.7958(8) 0.044(3) Uani 1 1 d .
H6A H 0.2729 0.0996 0.7903 0.053 Uiso 1 1 calc R
H6B H 0.3330 0.2686 0.7466 0.053 Uiso 1 1 calc R
Cd1 Cd 0.97631(8) 0.29535(11) 1.04981(4) 0.0264(3) Uani 1 1 d .
Cd2 Cd 0.65207(8) 0.42838(11) 0.91373(4) 0.0259(3) Uani 1 1 d .
N1 N 0.6941(10) 0.0960(12) 0.9501(5) 0.033(2) Uani 1 1 d .
N2 N 0.8155(9) 0.0286(13) 0.9911(5) 0.028(2) Uani 1 1 d .
N3 N 0.8181(9) -0.1622(13) 0.9859(5) 0.029(2) Uani 1 1 d .
N4 N 0.6964(9) -0.2278(13) 0.9411(5) 0.030(2) Uani 1 1 d .
N5 N 0.4810(9) 0.1244(13) 0.8216(5) 0.033(2) Uani 1 1 d .
N6 N 0.6112(9) 0.4664(13) 0.7826(5) 0.031(2) Uani 1 1 d .
N7 N 0.6089(10) 0.6267(14) 0.7375(5) 0.037(2) Uani 1 1 d .
N8 N 0.5717(11) 0.5755(14) 0.6661(5) 0.039(2) Uani 1 1 d .
N9 N 0.5490(9) 0.3769(12) 0.6623(5) 0.029(2) Uani 1 1 d .
N10 N 0.4107(10) 0.4371(14) 0.9073(5) 0.036(2) Uani 1 1 d .
N11 N 0.3396(10) 0.5606(14) 0.9435(6) 0.041(2) Uani 1 1 d .
N12 N 0.2114(9) 0.5512(13) 0.9112(5) 0.030(2) Uani 1 1 d .
N13 N 0.1880(10) 0.4207(15) 0.8544(6) 0.041(2) Uani 1 1 d .
O1 O 1.1105(7) 0.5711(10) 1.0674(4) 0.0241(15) Uani 1 1 d D
H1 H 1.073(11) 0.652(13) 1.091(6) 0.04(4) Uiso 1 1 d D

loop_
_atom_site_aniso_label
_atom_site_aniso_U_11
_atom_site_aniso_U_22
_atom_site_aniso_U_33
_atom_site_aniso_U_23
_atom_site_aniso_U_13
_atom_site_aniso_U_12
C1 0.029(5) 0.027(6) 0.019(5) 0.000(4) 0.002(4) 0.009(4)
C2 0.027(6) 0.032(6) 0.037(6) 0.003(5) -0.005(5) 0.003(5)
C3 0.043(7) 0.027(6) 0.035(7) -0.004(5) 0.014(5) -0.002(5)
C4 0.046(7) 0.029(6) 0.023(6) 0.005(4) 0.006(5) 0.009(5)
C5 0.027(6) 0.038(6) 0.030(6) 0.003(5) -0.004(5) -0.001(5)
C6 0.035(6) 0.042(7) 0.056(8) -0.020(6) 0.007(6) 0.003(5)
Cd1 0.0277(4) 0.0251(4) 0.0248(4) 0.0021(3) 0.0018(3) 0.0006(3)
Cd2 0.0279(4) 0.0207(4) 0.0268(4) -0.0003(3) 0.0004(3) 0.0003(3)
N1 0.042(5) 0.019(5) 0.036(5) -0.005(4) 0.005(4) 0.006(4)
N2 0.028(5) 0.027(5) 0.025(5) 0.002(4) -0.003(4) 0.003(4)
N3 0.028(5) 0.029(5) 0.028(5) -0.004(4) 0.002(4) 0.006(4)
N4 0.037(5) 0.026(5) 0.027(5) 0.003(4) 0.008(4) -0.001(4)
N5 0.025(5) 0.033(5) 0.040(6) 0.001(4) 0.003(4) 0.010(4)
N6 0.033(5) 0.030(5) 0.025(5) 0.002(4) -0.003(4) -0.007(4)
N7 0.040(5) 0.034(5) 0.037(6) -0.001(4) 0.006(4) -0.005(4)
N8 0.057(6) 0.031(5) 0.028(5) 0.002(4) 0.007(5) -0.009(5)
N9 0.040(5) 0.024(5) 0.023(5) 0.003(4) 0.007(4) 0.001(4)
N10 0.033(5) 0.040(6) 0.034(5) 0.000(4) 0.004(4) 0.001(4)
N11 0.046(6) 0.035(6) 0.042(6) -0.008(5) 0.011(5) 0.008(5)
N12 0.036(5) 0.026(5) 0.029(5) -0.001(4) 0.007(4) 0.006(4)
N13 0.030(5) 0.049(6) 0.042(6) -0.010(5) 0.003(4) 0.008(5)
O1 0.019(3) 0.024(4) 0.028(4) -0.006(3) 0.001(3) 0.000(3)

loop_
_atom_type_symbol
_atom_type_description
_atom_type_scat_dispersion_real
_atom_type_scat_dispersion_imag
_atom_type_scat_source
C C 0.0033 0.0016 'International Tables Vol C Tables 4.2.6.8 and 6.1.1.4'
H H 0.0000 0.0000 'International Tables Vol C Tables 4.2.6.8 and 6.1.1.4'
N N 0.0061 0.0033 'International Tables Vol C Tables 4.2.6.8 and 6.1.1.4'
O O 0.0106 0.0060 'International Tables Vol C Tables 4.2.6.8 and 6.1.1.4'
Cd Cd -0.8075 1.2024 'International Tables Vol C Tables 4.2.6.8 and 6.1.1.4'

loop_
_geom_angle_atom_site_label_1
_geom_angle_atom_site_label_2
_geom_angle_atom_site_label_3
_geom_angle
_geom_angle_site_symmetry_1
_geom_angle_site_symmetry_3
N4 C1 N1 112.4(9) . .
N4 C1 C2 125.8(10) . .
N1 C1 C2 121.8(9) . .
N5 C2 C1 107.6(9) . .
N5 C2 H2A 110.2 . .
C1 C2 H2A 110.2 . .
N5 C2 H2B 110.2 . .
C1 C2 H2B 110.2 . .
H2A C2 H2B 108.5 . .
N9 C3 N6 111.3(9) . .
N9 C3 C4 126.4(10) . .
N6 C3 C4 122.0(10) . .
N5 C4 C3 107.2(9) . .
N5 C4 H4A 110.3 . .
C3 C4 H4A 110.3 . .
N5 C4 H4B 110.3 . .
C3 C4 H4B 110.3 . .
H4A C4 H4B 108.5 . .
N13 C5 N10 111.1(10) . .
N13 C5 C6 123.0(10) . .
N10 C5 C6 125.8(10) . .
N5 C6 C5 108.6(9) . .
N5 C6 H6A 110.0 . .
C5 C6 H6A 110.0 . .
N5 C6 H6B 110.0 . .
C5 C6 H6B 110.0 . .
H6A C6 H6B 108.4 . .
O1 Cd1 O1 84.1(2) . 3_767
O1 Cd1 N9 103.2(3) . 4_666
O1 Cd1 N9 172.5(3) 3_767 4_666
O1 Cd1 N12 93.8(3) . 3_667
O1 Cd1 N12 85.9(3) 3_767 3_667
N9 Cd1 N12 95.0(3) 4_666 3_667
O1 Cd1 N3 81.3(3) . 3_757
O1 Cd1 N3 94.6(3) 3_767 3_757
N9 Cd1 N3 85.2(3) 4_666 3_757
N12 Cd1 N3 175.0(3) 3_667 3_757
O1 Cd1 N2 163.1(3) . .
O1 Cd1 N2 79.4(3) 3_767 .
N9 Cd1 N2 93.2(3) 4_666 .
N12 Cd1 N2 88.5(3) 3_667 .
N3 Cd1 N2 96.5(3) 3_757 .
O1 Cd1 Cd1 42.14(17) . 3_767
O1 Cd1 Cd1 41.99(17) 3_767 3_767
N9 Cd1 Cd1 145.3(2) 4_666 3_767
N12 Cd1 Cd1 89.8(2) 3_667 3_767
N3 Cd1 Cd1 87.3(2) 3_757 3_767
N2 Cd1 Cd1 121.28(19) . 3_767
O1 Cd2 N6 96.2(3) 3_767 .
O1 Cd2 N1 81.1(3) 3_767 .
N6 Cd2 N1 111.7(3) . .
O1 Cd2 N10 174.3(3) 3_767 .
N6 Cd2 N10 89.2(3) . .
N1 Cd2 N10 98.9(3) . .
O1 Cd2 N4 80.3(3) 3_767 1_565
N6 Cd2 N4 94.9(3) . 1_565
N1 Cd2 N4 148.9(3) . 1_565
N10 Cd2 N4 97.2(3) . 1_565
O1 Cd2 N11 91.9(3) 3_767 3_667
N6 Cd2 N11 168.6(3) . 3_667
N1 Cd2 N11 77.5(3) . 3_667
N10 Cd2 N11 82.6(3) . 3_667
N4 Cd2 N11 78.5(3) 1_565 3_667
C1 N1 N2 105.1(8) . .
C1 N1 Cd2 128.6(7) . .
N2 N1 Cd2 124.0(7) . .
N3 N2 N1 109.2(8) . .
N3 N2 Cd1 137.2(6) . .
N1 N2 Cd1 113.6(6) . .
N2 N3 N4 109.6(8) . .
N2 N3 Cd1 114.8(7) . 3_757
N4 N3 Cd1 113.8(6) . 3_757
C1 N4 N3 103.7(8) . .
C1 N4 Cd2 134.0(7) . 1_545
N3 N4 Cd2 122.2(6) . 1_545
C4 N5 C2 115.3(9) . .
C4 N5 C6 113.9(9) . .
C2 N5 C6 113.0(9) . .
C3 N6 N7 105.0(8) . .
C3 N6 Cd2 122.6(7) . .
N7 N6 Cd2 132.3(7) . .
N8 N7 N6 109.8(9) . .
N7 N8 N9 108.8(9) . .
C3 N9 N8 105.1(9) . .
C3 N9 Cd1 130.7(7) . 4_565
N8 N9 Cd1 124.1(6) . 4_565
N11 N10 C5 104.7(9) . .
N11 N10 Cd2 127.9(7) . .
C5 N10 Cd2 125.7(8) . .
N12 N11 N10 108.5(9) . .
N12 N11 Cd2 106.1(7) . 3_667
N10 N11 Cd2 126.3(7) . 3_667
N11 N12 N13 112.2(9) . .
N11 N12 Cd1 127.6(7) . 3_667
N13 N12 Cd1 119.8(7) . 3_667
N12 N13 C5 103.4(9) . .
Cd1 O1 Cd1 95.9(2) . 3_767
Cd1 O1 Cd2 124.6(3) . 3_767
Cd1 O1 Cd2 108.2(3) 3_767 3_767
Cd1 O1 H1 108(9) . .
Cd1 O1 H1 95(9) 3_767 .
Cd2 O1 H1 118(9) 3_767 .

loop_
_geom_bond_atom_site_label_1
_geom_bond_atom_site_label_2
_geom_bond_distance
_geom_bond_site_symmetry_2
C1 N4 1.325(13) .
C1 N1 1.328(13) .
C1 C2 1.502(13) .
C2 N5 1.470(14) .
C2 H2A 0.9700 .
C2 H2B 0.9700 .
C3 N9 1.329(14) .
C3 N6 1.336(14) .
C3 C4 1.509(15) .
C4 N5 1.441(14) .
C4 H4A 0.9700 .
C4 H4B 0.9700 .
C5 N13 1.335(14) .
C5 N10 1.344(14) .
C5 C6 1.491(16) .
C6 N5 1.473(14) .
C6 H6A 0.9700 .
C6 H6B 0.9700 .
Cd1 O1 2.277(7) .
Cd1 O1 2.284(7) 3_767
Cd1 N9 2.311(9) 4_666
Cd1 N12 2.355(9) 3_667
Cd1 N3 2.426(8) 3_757
Cd1 N2 2.493(9) .
Cd1 Cd1 3.3866(15) 3_767
Cd2 O1 2.298(7) 3_767
Cd2 N6 2.313(9) .
Cd2 N1 2.361(9) .
Cd2 N10 2.363(9) .
Cd2 N4 2.407(9) 1_565
Cd2 N11 2.542(10) 3_667
N1 N2 1.349(12) .
N2 N3 1.300(12) .
N3 N4 1.373(12) .
N3 Cd1 2.426(8) 3_757
N4 Cd2 2.407(9) 1_545
N6 N7 1.353(12) .
N7 N8 1.303(13) .
N8 N9 1.366(12) .
N9 Cd1 2.311(9) 4_565
N10 N11 1.343(13) .
N11 N12 1.280(13) .
N11 Cd2 2.542(10) 3_667
N12 N13 1.332(12) .
N12 Cd1 2.355(9) 3_667
O1 Cd1 2.284(7) 3_767
O1 Cd2 2.298(7) 3_767
O1 H1 0.819(11) .
